data_1503986
loop_
_publ_author_name
'Tang, Yuchen'
'Fettinger, James C.'
'Shaw, Jared T.'

_publ_section_title
;
 One-step synthesis of complex nitrogen heterocycles from imines and
 alkyl-substituted maleic anhydrides.
;
_journal_issue 17
_journal_name_full 'Organic letters'
_journal_page_first 3802
_journal_page_last 3805
_journal_paper_doi 10.1021/ol901018k
_journal_volume 11
_journal_year 2009
_chemical_formula_moiety 'C22 H21 N O3'
_chemical_formula_sum 'C22 H21 N O3'
_chemical_formula_weight 347.40
_chemical_name_systematic
;

 ?

;
_space_group_IT_number 14
_symmetry_cell_setting monoclinic
_symmetry_space_group_name_Hall '-P 2ybc'
_symmetry_space_group_name_H-M 'P 1 21/c 1'
_atom_sites_solution_hydrogens geom
_atom_sites_solution_primary direct
_atom_sites_solution_secondary difmap
_audit_creation_method SHELXL-97
_cell_angle_alpha 90.00
_cell_angle_beta 102.4940(10)
_cell_angle_gamma 90.00
_cell_formula_units_Z 4
_cell_length_a 11.9736(5)
_cell_length_b 13.2421(6)
_cell_length_c 11.3948(5)
_cell_measurement_reflns_used 9023
_cell_measurement_temperature 90(2)
_cell_measurement_theta_max 27.50
_cell_measurement_theta_min 2.32
_cell_volume 1763.92(13)
_computing_cell_refinement 'SAINT (7.23A) (Bruker, 2005)'
_computing_data_collection 'SMART (Version 5.054) (Bruker, 2002)'
_computing_data_reduction 'SAINT (7.23A) (Bruker, 2005)'
_computing_molecular_graphics 'SHELXTL 5.1, XP (Sheldrick, 1994)'
_computing_publication_material SHELXL97
_computing_structure_refinement 'SHELXL-97 (Sheldrick, 2008)'
_computing_structure_solution 'SHELXS-97 (Sheldrick, 2008)'
_diffrn_ambient_temperature 90(2)
_diffrn_measured_fraction_theta_full 1.000
_diffrn_measured_fraction_theta_max 1.000
_diffrn_measurement_device_type 'Bruker SMART1000'
_diffrn_measurement_method '\w and \f'
_diffrn_radiation_monochromator graphite
_diffrn_radiation_source 'fine-focus sealed tube'
_diffrn_radiation_type MoK\a
_diffrn_radiation_wavelength 0.71073
_diffrn_reflns_av_R_equivalents 0.0242
_diffrn_reflns_av_sigmaI/netI 0.0196
_diffrn_reflns_limit_h_max 15
_diffrn_reflns_limit_h_min -15
_diffrn_reflns_limit_k_max 17
_diffrn_reflns_limit_k_min -17
_diffrn_reflns_limit_l_max 14
_diffrn_reflns_limit_l_min -14
_diffrn_reflns_number 15599
_diffrn_reflns_theta_full 27.49
_diffrn_reflns_theta_max 27.49
_diffrn_reflns_theta_min 1.74
_exptl_absorpt_coefficient_mu 0.087
_exptl_absorpt_correction_T_max 0.9891
_exptl_absorpt_correction_T_min 0.9761
_exptl_absorpt_correction_type numerical
_exptl_absorpt_process_details 'SADABS 2008/3 (Sheldrick, 2008)'
_exptl_crystal_colour Colorless
_exptl_crystal_density_diffrn 1.308
_exptl_crystal_density_method 'not measured'
_exptl_crystal_description Block
_exptl_crystal_F_000 736
_exptl_crystal_size_max 0.33
_exptl_crystal_size_mid 0.15
_exptl_crystal_size_min 0.13
_refine_diff_density_max 0.302
_refine_diff_density_min -0.189
_refine_diff_density_rms 0.042
_refine_ls_extinction_method none
_refine_ls_goodness_of_fit_ref 1.088
_refine_ls_hydrogen_treatment refall
_refine_ls_matrix_type full
_refine_ls_number_parameters 319
_refine_ls_number_reflns 4053
_refine_ls_number_restraints 0
_refine_ls_restrained_S_all 1.088
_refine_ls_R_factor_all 0.0478
_refine_ls_R_factor_gt 0.0358
_refine_ls_shift/su_max 0.000
_refine_ls_shift/su_mean 0.000
_refine_ls_structure_factor_coef Fsqd
_refine_ls_weighting_details 'calc w=1/[\s^2^(Fo^2^)+(0.0505P)^2^+0.4974P] where P=(Fo^2^+2Fc^2^)/3'
_refine_ls_weighting_scheme calc
_refine_ls_wR_factor_gt 0.0931
_refine_ls_wR_factor_ref 0.1001
_reflns_number_gt 3344
_reflns_number_total 4053
_reflns_threshold_expression >2sigma(I)
_cod_data_source_file ol901018k_si_004.cif
_cod_data_source_block jf1777fmi
_cod_depositor_comments
;
The following automatic conversions were performed:

'_symmetry_cell_setting' value 'Monoclinic' changed to 'monoclinic'
according to /home/saulius/struct/CIF-dictionaries/cif_core.dic
dictionary named 'cif_core.dic' version 2.4.2 from
2011-04-26.

'_exptl_absorpt_correction_type' value 'Numerical'
changed to 'numerical' according to
/home/saulius/struct/CIF-dictionaries/cif_core.dic dictionary named
'cif_core.dic' version 2.4.2 from 2011-04-26.

Automatic conversion script
Id: cif_fix_values 1715 2011-07-08 13:25:40Z adriana 
;
_cod_original_sg_symbol_H-M 'P 21/c'
_cod_database_code 1503986

loop_
_symmetry_equiv_pos_as_xyz
'x, y, z'
'-x, y+1/2, -z+1/2'
'-x, -y, -z'
'x, -y-1/2, z-1/2'

loop_
_atom_site_label
_atom_site_type_symbol
_atom_site_fract_x
_atom_site_fract_y
_atom_site_fract_z
_atom_site_U_iso_or_equiv
_atom_site_adp_type
_atom_site_occupancy
_atom_site_symmetry_multiplicity
_atom_site_calc_flag
N1 N 0.34314(8) 0.11737(7) 0.67919(8) 0.0187(2) Uani 1 1 d
C1 C 0.39303(9) 0.12668(8) 0.79805(10) 0.0185(2) Uani 1 1 d
O1 O 0.45125(7) 0.19884(6) 0.84550(8) 0.02416(19) Uani 1 1 d
C2 C 0.26116(9) 0.03224(8) 0.65679(10) 0.0171(2) Uani 1 1 d
H2 H 0.1844(12) 0.0559(10) 0.6679(12) 0.020(3) Uiso 1 1 d
C3 C 0.22094(10) -0.10336(9) 0.81055(10) 0.0190(2) Uani 1 1 d
H3A H 0.1923(12) -0.1588(11) 0.7538(13) 0.024(3) Uiso 1 1 d
H3B H 0.1538(12) -0.0594(11) 0.8162(12) 0.021(3) Uiso 1 1 d
C4 C 0.27692(10) -0.14463(9) 0.93570(10) 0.0207(2) Uani 1 1 d
H4A H 0.2252(12) -0.1911(11) 0.9646(13) 0.024(4) Uiso 1 1 d
H4B H 0.3451(13) -0.1844(11) 0.9279(13) 0.025(4) Uiso 1 1 d
C5 C 0.31247(10) -0.05945(9) 1.02710(10) 0.0212(2) Uani 1 1 d
H5A H 0.2441(13) -0.0341(11) 1.0568(13) 0.030(4) Uiso 1 1 d
H5B H 0.3684(13) -0.0860(11) 1.0975(14) 0.029(4) Uiso 1 1 d
C6 C 0.36230(9) 0.02947(9) 0.97597(10) 0.0188(2) Uani 1 1 d
H6 H 0.3928(12) 0.0851(11) 1.0297(12) 0.021(3) Uiso 1 1 d
C7 C 0.33959(10) 0.20179(9) 0.59535(11) 0.0220(2) Uani 1 1 d
H7A H 0.3540(12) 0.1769(11) 0.5201(14) 0.028(4) Uiso 1 1 d
H7B H 0.4022(13) 0.2486(11) 0.6333(13) 0.027(4) Uiso 1 1 d
C8 C 0.22636(10) 0.25657(8) 0.57114(10) 0.0200(2) Uani 1 1 d
C9 C 0.20288(11) 0.32699(9) 0.65299(12) 0.0262(3) Uani 1 1 d
H9 H 0.2618(14) 0.3422(13) 0.7268(15) 0.035(4) Uiso 1 1 d
C10 C 0.09948(12) 0.37875(10) 0.62997(14) 0.0335(3) Uani 1 1 d
H10 H 0.0842(16) 0.4290(15) 0.6880(17) 0.050(5) Uiso 1 1 d
C11 C 0.01920(12) 0.36060(11) 0.52505(15) 0.0363(3) Uani 1 1 d
H11 H -0.0543(15) 0.3973(13) 0.5073(15) 0.042(4) Uiso 1 1 d
C12 C 0.04134(12) 0.28972(12) 0.44327(14) 0.0374(3) Uani 1 1 d
H12 H -0.0154(17) 0.2752(15) 0.3665(18) 0.056(5) Uiso 1 1 d
C13 C 0.14482(12) 0.23790(10) 0.46654(12) 0.0288(3) Uani 1 1 d
H13 H 0.1608(14) 0.1903(13) 0.4089(15) 0.036(4) Uiso 1 1 d
C14 C 0.24577(9) -0.01577(8) 0.53429(10) 0.0178(2) Uani 1 1 d
C15 C 0.33325(10) -0.02025(9) 0.47124(11) 0.0216(2) Uani 1 1 d
H15 H 0.4073(12) 0.0115(11) 0.5040(12) 0.023(3) Uiso 1 1 d
C16 C 0.31606(11) -0.06860(10) 0.36033(11) 0.0246(3) Uani 1 1 d
H16 H 0.3775(14) -0.0687(13) 0.3165(14) 0.036(4) Uiso 1 1 d
C17 C 0.21154(11) -0.11354(9) 0.31196(11) 0.0249(3) Uani 1 1 d
H17 H 0.2008(13) -0.1455(12) 0.2343(14) 0.032(4) Uiso 1 1 d
C18 C 0.12415(11) -0.11061(9) 0.37467(11) 0.0249(3) Uani 1 1 d
H18 H 0.0513(14) -0.1407(12) 0.3425(14) 0.034(4) Uiso 1 1 d
C19 C 0.14116(10) -0.06152(9) 0.48503(10) 0.0208(2) Uani 1 1 d
H19 H 0.0794(12) -0.0595(11) 0.5304(13) 0.024(3) Uiso 1 1 d
C20 C 0.40645(9) -0.10327(8) 0.73461(9) 0.0176(2) Uani 1 1 d
C1A C 0.36144(9) 0.03677(8) 0.85954(10) 0.0170(2) Uani 1 1 d
C2A C 0.30927(9) -0.03936(8) 0.76562(9) 0.0163(2) Uani 1 1 d
O20 O 0.37403(7) -0.19517(6) 0.69462(8) 0.02288(19) Uani 1 1 d
H20 H 0.4397(17) -0.2297(15) 0.6808(18) 0.058(6) Uiso 1 1 d
O21 O 0.50307(7) -0.07186(6) 0.74567(8) 0.02319(19) Uani 1 1 d

loop_
_atom_site_aniso_label
_atom_site_aniso_U_11
_atom_site_aniso_U_22
_atom_site_aniso_U_33
_atom_site_aniso_U_23
_atom_site_aniso_U_13
_atom_site_aniso_U_12
N1 0.0196(5) 0.0161(4) 0.0204(5) 0.0030(4) 0.0043(4) -0.0003(4)
C1 0.0168(5) 0.0175(5) 0.0216(5) -0.0003(4) 0.0054(4) 0.0012(4)
O1 0.0251(4) 0.0201(4) 0.0273(4) -0.0015(3) 0.0058(3) -0.0058(3)
C2 0.0162(5) 0.0166(5) 0.0190(5) 0.0016(4) 0.0045(4) 0.0004(4)
C3 0.0189(5) 0.0186(5) 0.0199(5) -0.0002(4) 0.0053(4) -0.0027(4)
C4 0.0241(6) 0.0186(5) 0.0201(5) 0.0021(4) 0.0065(4) -0.0017(4)
C5 0.0239(6) 0.0224(6) 0.0183(5) -0.0003(4) 0.0065(4) -0.0002(4)
C6 0.0179(5) 0.0183(5) 0.0200(5) -0.0018(4) 0.0034(4) 0.0010(4)
C7 0.0225(6) 0.0198(6) 0.0243(6) 0.0068(5) 0.0067(5) 0.0005(4)
C8 0.0215(5) 0.0163(5) 0.0227(6) 0.0059(4) 0.0060(4) -0.0006(4)
C9 0.0279(6) 0.0241(6) 0.0274(6) -0.0005(5) 0.0077(5) -0.0010(5)
C10 0.0342(7) 0.0250(7) 0.0461(8) -0.0002(6) 0.0189(6) 0.0035(5)
C11 0.0247(7) 0.0301(7) 0.0555(9) 0.0142(6) 0.0119(6) 0.0060(5)
C12 0.0287(7) 0.0399(8) 0.0384(8) 0.0094(6) -0.0040(6) 0.0015(6)
C13 0.0316(7) 0.0284(7) 0.0242(6) 0.0018(5) 0.0011(5) 0.0014(5)
C14 0.0185(5) 0.0169(5) 0.0174(5) 0.0029(4) 0.0028(4) 0.0027(4)
C15 0.0200(6) 0.0239(6) 0.0212(5) 0.0018(4) 0.0048(4) -0.0001(4)
C16 0.0281(6) 0.0260(6) 0.0216(6) 0.0018(5) 0.0096(5) 0.0001(5)
C17 0.0340(7) 0.0225(6) 0.0174(5) 0.0007(4) 0.0036(5) -0.0005(5)
C18 0.0243(6) 0.0239(6) 0.0243(6) 0.0006(5) 0.0003(5) -0.0028(5)
C19 0.0187(5) 0.0216(6) 0.0220(6) 0.0027(4) 0.0041(4) 0.0012(4)
C20 0.0209(5) 0.0172(5) 0.0142(5) 0.0013(4) 0.0027(4) 0.0014(4)
C1A 0.0140(5) 0.0153(5) 0.0212(5) -0.0004(4) 0.0030(4) 0.0008(4)
C2A 0.0169(5) 0.0161(5) 0.0158(5) 0.0007(4) 0.0034(4) 0.0004(4)
O20 0.0241(4) 0.0173(4) 0.0276(4) -0.0038(3) 0.0065(3) 0.0008(3)
O21 0.0185(4) 0.0237(4) 0.0278(4) -0.0025(3) 0.0060(3) 0.0000(3)

loop_
_atom_type_symbol
_atom_type_description
_atom_type_scat_dispersion_real
_atom_type_scat_dispersion_imag
_atom_type_scat_source
C C 0.0033 0.0016 'International Tables Vol C Tables 4.2.6.8 and 6.1.1.4'
H H 0.0000 0.0000 'International Tables Vol C Tables 4.2.6.8 and 6.1.1.4'
N N 0.0061 0.0033 'International Tables Vol C Tables 4.2.6.8 and 6.1.1.4'
O O 0.0106 0.0060 'International Tables Vol C Tables 4.2.6.8 and 6.1.1.4'

loop_
_geom_angle_atom_site_label_1
_geom_angle_atom_site_label_2
_geom_angle_atom_site_label_3
_geom_angle
C1 N1 C7 121.58(10)
C1 N1 C2 111.85(9)
C7 N1 C2 122.96(9)
O1 C1 N1 126.10(11)
O1 C1 C1A 126.57(10)
N1 C1 C1A 107.30(9)
N1 C2 C14 115.10(9)
N1 C2 C2A 101.98(8)
C14 C2 C2A 115.30(9)
N1 C2 H2 109.4(8)
C14 C2 H2 108.5(8)
C2A C2 H2 106.1(8)
C2A C3 C4 108.26(9)
C2A C3 H3A 111.1(8)
C4 C3 H3A 111.2(8)
C2A C3 H3B 108.8(8)
C4 C3 H3B 109.9(8)
H3A C3 H3B 107.6(11)
C5 C4 C3 111.70(9)
C5 C4 H4A 109.7(8)
C3 C4 H4A 110.8(8)
C5 C4 H4B 109.8(8)
C3 C4 H4B 107.9(8)
H4A C4 H4B 106.8(12)
C6 C5 C4 113.01(9)
C6 C5 H5A 106.8(9)
C4 C5 H5A 110.3(9)
C6 C5 H5B 109.7(9)
C4 C5 H5B 109.2(9)
H5A C5 H5B 107.6(12)
C1A C6 C5 121.97(10)
C1A C6 H6 119.5(8)
C5 C6 H6 118.4(8)
N1 C7 C8 112.58(9)
N1 C7 H7A 109.4(9)
C8 C7 H7A 109.1(9)
N1 C7 H7B 106.2(8)
C8 C7 H7B 110.0(8)
H7A C7 H7B 109.5(12)
C13 C8 C9 119.22(11)
C13 C8 C7 120.53(11)
C9 C8 C7 120.25(11)
C10 C9 C8 120.37(12)
C10 C9 H9 120.0(9)
C8 C9 H9 119.6(9)
C11 C10 C9 120.10(13)
C11 C10 H10 120.2(11)
C9 C10 H10 119.7(11)
C10 C11 C12 119.98(13)
C10 C11 H11 120.9(10)
C12 C11 H11 119.1(10)
C11 C12 C13 119.82(13)
C11 C12 H12 121.5(11)
C13 C12 H12 118.6(11)
C8 C13 C12 120.49(13)
C8 C13 H13 119.8(10)
C12 C13 H13 119.7(10)
C15 C14 C19 118.91(10)
C15 C14 C2 122.69(10)
C19 C14 C2 118.33(10)
C16 C15 C14 120.51(11)
C16 C15 H15 119.2(8)
C14 C15 H15 120.3(8)
C17 C16 C15 120.10(11)
C17 C16 H16 120.8(10)
C15 C16 H16 119.1(10)
C16 C17 C18 119.91(11)
C16 C17 H17 118.9(9)
C18 C17 H17 121.2(9)
C17 C18 C19 119.91(11)
C17 C18 H18 121.1(10)
C19 C18 H18 119.0(10)
C18 C19 C14 120.65(11)
C18 C19 H19 120.3(8)
C14 C19 H19 119.0(8)
O21 C20 O20 123.56(10)
O21 C20 C2A 122.68(10)
O20 C20 C2A 113.76(9)
C6 C1A C1 125.96(10)
C6 C1A C2A 125.05(10)
C1 C1A C2A 108.27(9)
C1A C2A C3 110.15(9)
C1A C2A C20 108.26(9)
C3 C2A C20 112.60(9)
C1A C2A C2 100.50(9)
C3 C2A C2 115.97(9)
C20 C2A C2 108.50(8)
C20 O20 H20 107.8(12)

loop_
_geom_bond_atom_site_label_1
_geom_bond_atom_site_label_2
_geom_bond_distance
N1 C1 1.3625(15)
N1 C7 1.4651(14)
N1 C2 1.4802(14)
C1 O1 1.2362(14)
C1 C1A 1.4718(15)
C2 C14 1.5083(15)
C2 C2A 1.5684(15)
C2 H2 1.005(14)
C3 C2A 1.5275(15)
C3 C4 1.5389(16)
C3 H3A 0.989(15)
C3 H3B 1.006(14)
C4 C5 1.5318(16)
C4 H4A 0.979(15)
C4 H4B 0.992(15)
C5 C6 1.4941(16)
C5 H5A 1.008(15)
C5 H5B 0.992(15)
C6 C1A 1.3281(16)
C6 H6 0.977(15)
C7 C8 1.5095(16)
C7 H7A 0.969(15)
C7 H7B 0.996(15)
C8 C13 1.3897(17)
C8 C9 1.3900(17)
C9 C10 1.3896(18)
C9 H9 0.995(17)
C10 C11 1.384(2)
C10 H10 0.98(2)
C11 C12 1.388(2)
C11 H11 0.988(17)
C12 C13 1.391(2)
C12 H12 1.00(2)
C13 H13 0.959(17)
C14 C15 1.3938(16)
C14 C19 1.3953(16)
C15 C16 1.3917(17)
C15 H15 0.979(15)
C16 C17 1.3877(18)
C16 H16 0.975(16)
C17 C18 1.3894(18)
C17 H17 0.964(16)
C18 C19 1.3910(17)
C18 H18 0.957(16)
C19 H19 0.989(15)
C20 O21 1.2100(14)
C20 O20 1.3278(14)
C20 C2A 1.5404(15)
C1A C2A 1.5042(15)
O20 H20 0.95(2)

loop_
_geom_hbond_atom_site_label_D
_geom_hbond_atom_site_label_H
_geom_hbond_atom_site_label_A
_geom_hbond_distance_DH
_geom_hbond_distance_HA
_geom_hbond_distance_DA
_geom_hbond_angle_DHA
_geom_hbond_site_symmetry_A
O20 H20 O1 0.95(2) 1.69(2) 2.6399(12) 174.5(19) 2_646
